data_8107479
loop_
_publ_author_name
'Chen, Jue-Yuan'
'Zou, Long-Sheng'
'Lai, Ni'
'Yin, Zi-Yi'
'Yuan, Lin'
'Li, Zhong-Yan'

_publ_section_title
;
 The crystal structure of 2-bromo-1,3-phenylene
 bis(4-methylbenzenesulfonate), C20H17BrO6S2
;
_journal_issue 3
_journal_name_full 'Zeitschrift f\"ur Kristallographie - New Crystal Structures'
_journal_page_first 503
_journal_page_last 505
_journal_paper_doi 10.1515/ncrs-2023-0056
_journal_volume 238
_journal_year 2023
_chemical_formula_moiety 'C20 H17 Br O6 S2'
_chemical_formula_sum 'C20 H17 Br O6 S2'
_chemical_formula_weight 497.36
_chemical_name_systematic
;
2-bromo-1,3-phenylene bis(4-methylbenzenesulfonate)
;
_space_group_crystal_system triclinic
_space_group_IT_number 2
_space_group_name_Hall '-P 1'
_space_group_name_H-M_alt 'P -1'
_atom_sites_solution_hydrogens geom
_cell_angle_alpha 89.947(3)
_cell_angle_beta 83.105(3)
_cell_angle_gamma 72.077(3)
_cell_formula_units_Z 2
_cell_length_a 8.173(2)
_cell_length_b 8.256(2)
_cell_length_c 16.514(5)
_cell_measurement_reflns_used 5485
_cell_measurement_temperature 296(2)
_cell_measurement_theta_max 27.17
_cell_measurement_theta_min 2.49
_cell_volume 1051.8(5)
_computing_cell_refinement 'SAINT v8.34A (Bruker, 2013)'
_computing_data_reduction 'SAINT v8.34A (Bruker, 2013)'
_computing_molecular_graphics 'Olex2 (Dolomanov et al., 2009)'
_computing_publication_material 'Olex2 (Dolomanov et al., 2009)'
_computing_structure_refinement 'ShelXL (Sheldrick, 2015)'
_diffrn_ambient_temperature 296.15
_diffrn_measured_fraction_theta_full 0.996
_diffrn_measured_fraction_theta_max 0.996
_diffrn_measurement_device_type 'Bruker APEX-II CCD'
_diffrn_measurement_method '\f and \w scans'
_diffrn_radiation_type MoK\a
_diffrn_radiation_wavelength 0.71073
_diffrn_reflns_av_R_equivalents 0.0373
_diffrn_reflns_av_unetI/netI 0.0377
_diffrn_reflns_Laue_measured_fraction_full 0.996
_diffrn_reflns_Laue_measured_fraction_max 0.996
_diffrn_reflns_limit_h_max 9
_diffrn_reflns_limit_h_min -9
_diffrn_reflns_limit_k_max 9
_diffrn_reflns_limit_k_min -9
_diffrn_reflns_limit_l_max 19
_diffrn_reflns_limit_l_min -19
_diffrn_reflns_number 10043
_diffrn_reflns_point_group_measured_fraction_full 0.996
_diffrn_reflns_point_group_measured_fraction_max 0.996
_diffrn_reflns_theta_full 25.005
_diffrn_reflns_theta_max 25.005
_diffrn_reflns_theta_min 1.243
_diffrn_standards_number 0
_exptl_absorpt_coefficient_mu 2.187
_exptl_absorpt_correction_T_max 0.7456
_exptl_absorpt_correction_T_min 0.4220
_exptl_absorpt_correction_type multi-scan
_exptl_absorpt_process_details
;
SADABS-2014/5 (Bruker,2014/5) was used for absorption correction.
wR2(int) was 0.1304 before and 0.0445 after correction.
The Ratio of minimum to maximum transmission is 0.5660.
The \l/2 correction factor is 0.00150.
;
_exptl_crystal_density_diffrn 1.570
_exptl_crystal_description block
_exptl_crystal_F_000 504
_refine_diff_density_max 0.409
_refine_diff_density_min -0.544
_refine_diff_density_rms 0.052
_refine_ls_extinction_coef 0.066(3)
_refine_ls_extinction_expression Fc^*^=kFc[1+0.001xFc^2^\l^3^/sin(2\q)]^-1/4^
_refine_ls_extinction_method 'SHELXL-2016/6 (Sheldrick 2016)'
_refine_ls_goodness_of_fit_ref 1.039
_refine_ls_hydrogen_treatment constr
_refine_ls_matrix_type full
_refine_ls_number_parameters 265
_refine_ls_number_reflns 3690
_refine_ls_number_restraints 0
_refine_ls_restrained_S_all 1.039
_refine_ls_R_factor_all 0.0421
_refine_ls_R_factor_gt 0.0334
_refine_ls_shift/su_max 0.001
_refine_ls_shift/su_mean 0.000
_refine_ls_structure_factor_coef Fsqd
_refine_ls_weighting_details 'w=1/[\s^2^(Fo^2^)+(0.0365P)^2^+0.6166P] where P=(Fo^2^+2Fc^2^)/3'
_refine_ls_weighting_scheme calc
_refine_ls_wR_factor_gt 0.0831
_refine_ls_wR_factor_ref 0.0889
_reflns_Friedel_coverage 0.000
_reflns_Friedel_fraction_full .
_reflns_Friedel_fraction_max .
_reflns_number_gt 3105
_reflns_number_total 3690
_reflns_threshold_expression 'I > 2\s(I)'
_cod_data_source_file suppl_j_ncrs-2023-0056_suppl_001.cif
_cod_data_source_block 123
_cod_database_code 8107479
_shelx_space_group_comment
;
The symmetry employed for this shelxl refinement is uniquely defined
by the following loop, which should always be used as a source of
symmetry information in preference to the above space-group names.
They are only intended as comments.
;
_olex2_refinement_description
;
1. Fixed Uiso
 At 1.2 times of:
  All C(H) groups
 At 1.5 times of:
  All C(H,H,H) groups
2.a Aromatic/amide H refined with riding coordinates:
 C18(H18), C19(H19), C12(H12), C11(H11), C16(H16), C15(H15), C4(H4), C5(H5),
 C6(H6), C8(H8), C9(H9)
2.b Idealised Me refined as rotating group:
 C20(H20A,H20B,H20C), C13(H13A,H13B,H13C)
;
_olex2_submission_special_instructions 'No special instructions were received'

loop_
_space_group_symop_operation_xyz
'x, y, z'
'-x, -y, -z'

loop_
_atom_site_label
_atom_site_type_symbol
_atom_site_fract_x
_atom_site_fract_y
_atom_site_fract_z
_atom_site_U_iso_or_equiv
_atom_site_adp_type
_atom_site_occupancy
_atom_site_site_symmetry_order
_atom_site_calc_flag
_atom_site_refinement_flags_posn
_atom_site_refinement_flags_adp
_atom_site_refinement_flags_occupancy
_atom_site_disorder_assembly
_atom_site_disorder_group
Br1 Br 0.58469(4) 0.41524(4) 0.30305(2) 0.06418(16) Uani 1 1 d . . . . .
C1 C 0.8819(3) 0.5111(3) 0.32777(15) 0.0419(6) Uani 1 1 d . . . . .
C2 C 0.7880(3) 0.4714(3) 0.27009(15) 0.0408(6) Uani 1 1 d . . . . .
C3 C 0.8486(4) 0.4736(3) 0.18829(16) 0.0453(6) Uani 1 1 d . . . . .
C4 C 0.9986(4) 0.5116(4) 0.16383(18) 0.0581(8) Uani 1 1 d . . . . .
H4 H 1.036823 0.514470 0.108638 0.070 Uiso 1 1 calc R . . . .
C5 C 1.0921(4) 0.5457(4) 0.22257(19) 0.0630(8) Uani 1 1 d . . . . .
H5 H 1.195066 0.569513 0.206479 0.076 Uiso 1 1 calc R . . . .
C6 C 1.0352(4) 0.5450(4) 0.30442(18) 0.0555(7) Uani 1 1 d . . . . .
H6 H 1.099477 0.567051 0.343449 0.067 Uiso 1 1 calc R . . . .
C7 C 0.5654(3) 0.7888(3) 0.43539(15) 0.0430(6) Uani 1 1 d . . . . .
C8 C 0.4152(4) 0.7517(4) 0.46346(17) 0.0504(7) Uani 1 1 d . . . . .
H8 H 0.417639 0.666776 0.500784 0.060 Uiso 1 1 calc R . . . .
C9 C 0.2625(4) 0.8410(4) 0.43579(19) 0.0561(7) Uani 1 1 d . . . . .
H9 H 0.161559 0.815742 0.454598 0.067 Uiso 1 1 calc R . . . .
C10 C 0.2559(4) 0.9677(4) 0.38052(19) 0.0579(8) Uani 1 1 d . . . . .
C11 C 0.4076(5) 1.0040(4) 0.35355(19) 0.0630(8) Uani 1 1 d . . . . .
H11 H 0.404604 1.089871 0.316708 0.076 Uiso 1 1 calc R . . . .
C12 C 0.5628(4) 0.9155(4) 0.38025(17) 0.0540(7) Uani 1 1 d . . . . .
H12 H 0.663902 0.940519 0.361511 0.065 Uiso 1 1 calc R . . . .
C13 C 0.0861(5) 1.0662(5) 0.3514(3) 0.0883(12) Uani 1 1 d . . . . .
H13A H 0.106327 1.143018 0.310536 0.132 Uiso 1 1 calc GR . . . .
H13B H 0.007953 1.129968 0.396621 0.132 Uiso 1 1 calc GR . . . .
H13C H 0.036120 0.988358 0.328566 0.132 Uiso 1 1 calc GR . . . .
C14 C 0.6797(4) 0.1736(4) 0.08991(16) 0.0505(7) Uani 1 1 d . . . . .
C15 C 0.5093(4) 0.2265(4) 0.0773(2) 0.0615(8) Uani 1 1 d . . . . .
H15 H 0.461932 0.331302 0.054696 0.074 Uiso 1 1 calc R . . . .
C16 C 0.4090(4) 0.1227(5) 0.0984(2) 0.0692(9) Uani 1 1 d . . . . .
H16 H 0.292710 0.159441 0.090391 0.083 Uiso 1 1 calc R . . . .
C17 C 0.4752(5) -0.0330(4) 0.1307(2) 0.0666(9) Uani 1 1 d . . . . .
C18 C 0.6452(6) -0.0803(5) 0.1438(3) 0.0945(13) Uani 1 1 d . . . . .
H18 H 0.692034 -0.184010 0.167450 0.113 Uiso 1 1 calc R . . . .
C19 C 0.7492(5) 0.0199(5) 0.1234(3) 0.0839(11) Uani 1 1 d . . . . .
H19 H 0.865007 -0.016134 0.132131 0.101 Uiso 1 1 calc R . . . .
C20 C 0.3675(7) -0.1490(6) 0.1512(3) 0.1011(14) Uani 1 1 d . . . . .
H20A H 0.406313 -0.245908 0.113677 0.152 Uiso 1 1 calc GR . . . .
H20B H 0.248119 -0.088736 0.147105 0.152 Uiso 1 1 calc GR . . . .
H20C H 0.379334 -0.186599 0.205809 0.152 Uiso 1 1 calc GR . . . .
O1 O 0.8242(2) 0.5010(2) 0.41043(10) 0.0475(4) Uani 1 1 d . . . . .
O2 O 0.8814(3) 0.7616(3) 0.45482(14) 0.0657(6) Uani 1 1 d . . . . .
O3 O 0.7281(3) 0.6049(3) 0.54689(11) 0.0651(6) Uani 1 1 d . . . . .
O4 O 0.7436(3) 0.4525(3) 0.13082(12) 0.0599(5) Uani 1 1 d . . . . .
O5 O 0.7567(4) 0.3889(4) -0.01083(13) 0.0994(10) Uani 1 1 d . . . . .
O6 O 0.9835(3) 0.2145(4) 0.06552(18) 0.0986(10) Uani 1 1 d . . . . .
S1 S 0.75925(9) 0.67132(9) 0.46918(4) 0.0485(2) Uani 1 1 d . . . . .
S2 S 0.80853(11) 0.30332(12) 0.06104(5) 0.0649(3) Uani 1 1 d . . . . .

loop_
_atom_site_aniso_label
_atom_site_aniso_U_11
_atom_site_aniso_U_22
_atom_site_aniso_U_33
_atom_site_aniso_U_23
_atom_site_aniso_U_13
_atom_site_aniso_U_12
Br1 0.0521(2) 0.0892(3) 0.0615(2) -0.01100(16) 0.00733(14) -0.04223(18)
S2 0.0582(5) 0.0982(6) 0.0462(4) -0.0171(4) 0.0084(3) -0.0414(5)
S1 0.0408(4) 0.0635(4) 0.0424(4) -0.0075(3) -0.0058(3) -0.0175(3)
O4 0.0518(12) 0.0767(14) 0.0505(11) -0.0107(10) -0.0098(9) -0.0176(10)
O1 0.0470(11) 0.0525(11) 0.0404(10) -0.0003(8) -0.0018(8) -0.0128(8)
O3 0.0604(13) 0.0891(15) 0.0399(11) 0.0006(10) -0.0092(9) -0.0134(11)
O2 0.0466(12) 0.0793(14) 0.0764(14) -0.0198(11) -0.0066(10) -0.0276(11)
O5 0.142(3) 0.155(3) 0.0405(12) 0.0145(14) -0.0092(14) -0.104(2)
O6 0.0474(14) 0.120(2) 0.123(2) -0.0619(18) 0.0178(14) -0.0298(14)
C20 0.138(4) 0.103(3) 0.085(3) -0.009(2) 0.003(3) -0.078(3)
C17 0.081(2) 0.066(2) 0.0566(18) -0.0084(15) 0.0056(16) -0.0336(18)
C18 0.096(3) 0.059(2) 0.124(4) 0.022(2) -0.022(3) -0.014(2)
C19 0.055(2) 0.075(2) 0.115(3) 0.008(2) -0.022(2) -0.0058(19)
C14 0.0428(16) 0.0637(18) 0.0440(14) -0.0056(13) -0.0027(12) -0.0159(14)
C3 0.0452(15) 0.0504(15) 0.0422(14) -0.0009(11) -0.0053(11) -0.0178(12)
C2 0.0340(13) 0.0403(13) 0.0481(14) 0.0013(11) -0.0012(11) -0.0130(11)
C1 0.0380(14) 0.0442(14) 0.0421(13) -0.0001(11) -0.0022(11) -0.0118(11)
C7 0.0409(14) 0.0484(14) 0.0402(13) -0.0077(11) -0.0021(11) -0.0155(12)
C12 0.0524(18) 0.0593(17) 0.0536(16) 0.0008(13) -0.0012(13) -0.0243(14)
C11 0.074(2) 0.0541(18) 0.0596(19) 0.0082(14) -0.0112(16) -0.0172(16)
C10 0.0514(18) 0.0539(17) 0.0610(18) -0.0134(14) -0.0129(14) -0.0033(14)
C13 0.070(2) 0.082(3) 0.097(3) -0.005(2) -0.028(2) 0.006(2)
C16 0.0443(18) 0.088(2) 0.079(2) 0.0036(19) -0.0080(15) -0.0255(17)
C15 0.0479(18) 0.0638(19) 0.072(2) 0.0125(15) -0.0124(15) -0.0141(15)
C4 0.0576(19) 0.075(2) 0.0473(16) 0.0006(14) 0.0057(13) -0.0328(16)
C5 0.0503(18) 0.084(2) 0.0634(19) -0.0062(16) 0.0080(14) -0.0390(16)
C6 0.0420(16) 0.0719(19) 0.0555(17) -0.0086(14) -0.0050(13) -0.0224(14)
C8 0.0443(16) 0.0516(16) 0.0554(16) 0.0025(13) -0.0016(12) -0.0169(13)
C9 0.0380(16) 0.0591(18) 0.0685(19) -0.0079(15) -0.0011(13) -0.0131(13)

loop_
_atom_type_symbol
_atom_type_description
_atom_type_scat_dispersion_real
_atom_type_scat_dispersion_imag
_atom_type_scat_source
C C 0.0033 0.0016 'International Tables Vol C Tables 4.2.6.8 and 6.1.1.4'
H H 0.0000 0.0000 'International Tables Vol C Tables 4.2.6.8 and 6.1.1.4'
Br Br -0.2901 2.4595 'International Tables Vol C Tables 4.2.6.8 and 6.1.1.4'
O O 0.0106 0.0060 'International Tables Vol C Tables 4.2.6.8 and 6.1.1.4'
S S 0.1246 0.1234 'International Tables Vol C Tables 4.2.6.8 and 6.1.1.4'

loop_
_geom_angle_atom_site_label_1
_geom_angle_atom_site_label_2
_geom_angle_atom_site_label_3
_geom_angle
_geom_angle_site_symmetry_1
_geom_angle_site_symmetry_3
O4 S2 C14 102.56(12) . .
O5 S2 O4 103.48(16) . .
O5 S2 C14 109.71(14) . .
O6 S2 O4 108.71(13) . .
O6 S2 O5 120.48(19) . .
O6 S2 C14 110.21(17) . .
O1 S1 C7 103.79(11) . .
O3 S1 O1 102.00(12) . .
O3 S1 C7 110.82(13) . .
O2 S1 O1 108.55(11) . .
O2 S1 O3 120.84(14) . .
O2 S1 C7 109.27(13) . .
C3 O4 S2 122.56(18) . .
C1 O1 S1 119.81(16) . .
H20A C20 H20B 109.5 . .
H20A C20 H20C 109.5 . .
H20B C20 H20C 109.5 . .
C17 C20 H20A 109.5 . .
C17 C20 H20B 109.5 . .
C17 C20 H20C 109.5 . .
C18 C17 C20 120.6(4) . .
C18 C17 C16 117.4(3) . .
C16 C17 C20 122.0(4) . .
C17 C18 H18 118.9 . .
C17 C18 C19 122.3(4) . .
C19 C18 H18 118.9 . .
C18 C19 H19 120.5 . .
C14 C19 C18 118.9(3) . .
C14 C19 H19 120.5 . .
C19 C14 S2 120.4(3) . .
C15 C14 S2 119.1(2) . .
C15 C14 C19 120.4(3) . .
C2 C3 O4 117.9(2) . .
C4 C3 O4 120.4(2) . .
C4 C3 C2 121.4(2) . .
C3 C2 Br1 121.14(19) . .
C3 C2 C1 118.4(2) . .
C1 C2 Br1 120.50(19) . .
C2 C1 O1 118.1(2) . .
C6 C1 O1 120.7(2) . .
C6 C1 C2 121.0(2) . .
C12 C7 S1 120.3(2) . .
C8 C7 S1 119.0(2) . .
C8 C7 C12 120.7(3) . .
C7 C12 H12 120.6 . .
C11 C12 C7 118.8(3) . .
C11 C12 H12 120.6 . .
C12 C11 H11 119.3 . .
C12 C11 C10 121.3(3) . .
C10 C11 H11 119.3 . .
C11 C10 C13 121.0(3) . .
C9 C10 C11 118.5(3) . .
C9 C10 C13 120.5(3) . .
C10 C13 H13A 109.5 . .
C10 C13 H13B 109.5 . .
C10 C13 H13C 109.5 . .
H13A C13 H13B 109.5 . .
H13A C13 H13C 109.5 . .
H13B C13 H13C 109.5 . .
C17 C16 H16 119.0 . .
C17 C16 C15 121.9(3) . .
C15 C16 H16 119.0 . .
C14 C15 C16 119.1(3) . .
C14 C15 H15 120.5 . .
C16 C15 H15 120.5 . .
C3 C4 H4 120.5 . .
C3 C4 C5 119.0(3) . .
C5 C4 H4 120.5 . .
C4 C5 H5 119.5 . .
C6 C5 C4 121.0(3) . .
C6 C5 H5 119.5 . .
C1 C6 H6 120.4 . .
C5 C6 C1 119.1(3) . .
C5 C6 H6 120.4 . .
C7 C8 H8 120.3 . .
C9 C8 C7 119.4(3) . .
C9 C8 H8 120.3 . .
C10 C9 H9 119.4 . .
C8 C9 C10 121.2(3) . .
C8 C9 H9 119.4 . .

loop_
_geom_bond_atom_site_label_1
_geom_bond_atom_site_label_2
_geom_bond_distance
_geom_bond_site_symmetry_2
Br1 C2 1.878(2) .
S2 O4 1.606(2) .
S2 O5 1.422(3) .
S2 O6 1.403(3) .
S2 C14 1.748(3) .
S1 O1 1.6183(19) .
S1 O3 1.421(2) .
S1 O2 1.418(2) .
S1 C7 1.740(3) .
O4 C3 1.399(3) .
O1 C1 1.401(3) .
C20 H20A 0.9600 .
C20 H20B 0.9600 .
C20 H20C 0.9600 .
C20 C17 1.501(5) .
C17 C18 1.366(6) .
C17 C16 1.368(5) .
C18 H18 0.9300 .
C18 C19 1.373(6) .
C19 H19 0.9300 .
C19 C14 1.367(5) .
C14 C15 1.367(4) .
C3 C2 1.384(4) .
C3 C4 1.372(4) .
C2 C1 1.391(4) .
C1 C6 1.377(4) .
C7 C12 1.383(4) .
C7 C8 1.383(4) .
C12 H12 0.9300 .
C12 C11 1.379(4) .
C11 H11 0.9300 .
C11 C10 1.386(5) .
C10 C13 1.511(5) .
C10 C9 1.380(4) .
C13 H13A 0.9600 .
C13 H13B 0.9600 .
C13 H13C 0.9600 .
C16 H16 0.9300 .
C16 C15 1.376(5) .
C15 H15 0.9300 .
C4 H4 0.9300 .
C4 C5 1.384(4) .
C5 H5 0.9300 .
C5 C6 1.376(4) .
C6 H6 0.9300 .
C8 H8 0.9300 .
C8 C9 1.371(4) .
C9 H9 0.9300 .

loop_
_geom_torsion_atom_site_label_1
_geom_torsion_atom_site_label_2
_geom_torsion_atom_site_label_3
_geom_torsion_atom_site_label_4
_geom_torsion
_geom_torsion_site_symmetry_1
_geom_torsion_site_symmetry_2
_geom_torsion_site_symmetry_3
_geom_torsion_site_symmetry_4
Br1 C2 C1 O1 2.6(3) . . . .
Br1 C2 C1 C6 177.0(2) . . . .
S2 O4 C3 C2 -122.9(2) . . . .
S2 O4 C3 C4 63.2(3) . . . .
S2 C14 C15 C16 178.6(3) . . . .
S1 O1 C1 C2 -116.2(2) . . . .
S1 O1 C1 C6 69.4(3) . . . .
S1 C7 C12 C11 178.8(2) . . . .
S1 C7 C8 C9 -178.6(2) . . . .
O4 S2 C14 C19 -106.3(3) . . . .
O4 S2 C14 C15 74.8(3) . . . .
O4 C3 C2 Br1 7.4(3) . . . .
O4 C3 C2 C1 -172.9(2) . . . .
O4 C3 C4 C5 174.7(3) . . . .
O1 S1 C7 C12 -96.2(2) . . . .
O1 S1 C7 C8 82.7(2) . . . .
O1 C1 C6 C5 176.8(3) . . . .
O3 S1 O1 C1 -175.04(19) . . . .
O3 S1 C7 C12 154.9(2) . . . .
O3 S1 C7 C8 -26.1(3) . . . .
O2 S1 O1 C1 -46.4(2) . . . .
O2 S1 C7 C12 19.4(3) . . . .
O2 S1 C7 C8 -161.7(2) . . . .
O5 S2 O4 C3 -133.6(2) . . . .
O5 S2 C14 C19 144.2(3) . . . .
O5 S2 C14 C15 -34.7(3) . . . .
O6 S2 O4 C3 -4.4(3) . . . .
O6 S2 C14 C19 9.3(3) . . . .
O6 S2 C14 C15 -169.6(3) . . . .
C20 C17 C18 C19 177.8(4) . . . .
C20 C17 C16 C15 -177.9(3) . . . .
C17 C18 C19 C14 1.1(7) . . . .
C17 C16 C15 C14 -0.8(5) . . . .
C18 C17 C16 C15 1.9(5) . . . .
C18 C19 C14 S2 -178.7(3) . . . .
C18 C19 C14 C15 0.1(6) . . . .
C19 C14 C15 C16 -0.3(5) . . . .
C14 S2 O4 C3 112.3(2) . . . .
C3 C2 C1 O1 -177.1(2) . . . .
C3 C2 C1 C6 -2.6(4) . . . .
C3 C4 C5 C6 -1.2(5) . . . .
C2 C3 C4 C5 1.1(5) . . . .
C2 C1 C6 C5 2.5(4) . . . .
C7 S1 O1 C1 69.7(2) . . . .
C7 C12 C11 C10 -0.4(4) . . . .
C7 C8 C9 C10 -0.1(4) . . . .
C12 C7 C8 C9 0.4(4) . . . .
C12 C11 C10 C13 179.5(3) . . . .
C12 C11 C10 C9 0.6(5) . . . .
C11 C10 C9 C8 -0.4(4) . . . .
C13 C10 C9 C8 -179.3(3) . . . .
C16 C17 C18 C19 -2.1(6) . . . .
C4 C3 C2 Br1 -178.9(2) . . . .
C4 C3 C2 C1 0.8(4) . . . .
C4 C5 C6 C1 -0.6(5) . . . .
C8 C7 C12 C11 -0.1(4) . . . .
